data_7104921
loop_
_publ_author_name
'Mehta, Goverdhan'
'Sen, Saikat'

_publ_section_title
;
 Towards a temperature-guided molecular switch: an unusual reversible
 low-temperature polymorphic phase transition in a conformationally
 locked environment.
;
_journal_issue 40
_journal_name_full 'Chemical communications (Cambridge, England)'
_journal_page_first 5981
_journal_page_last 5983
_journal_paper_doi 10.1039/b905651c
_journal_year 2009
_chemical_compound_source 'see text'
_chemical_formula_iupac 'C18 H26 O10'
_chemical_formula_moiety 'C18 H26 O10'
_chemical_formula_structural 'C18 H26 O10'
_chemical_formula_sum 'C18 H26 O10'
_chemical_formula_weight 402.39
_chemical_name_systematic
;
(all trans)-3,6,7-tri(acetyloxy)-4a,8a-dihydroxyperhydro-2-naphthalenyl acetate
;
_space_group_IT_number 15
_symmetry_cell_setting monoclinic
_symmetry_Int_Tables_number 15
_symmetry_space_group_name_Hall '-C 2yc'
_symmetry_space_group_name_H-M 'C 1 2/c 1'
_atom_sites_solution_hydrogens geom
_atom_sites_solution_primary direct
_atom_sites_solution_secondary difmap
_audit_creation_date 'Mar 02 19:52:37 2009'
_audit_creation_method 'PLATON <TABLE ACC> option'
_cell_angle_alpha 90
_cell_angle_beta 91.849(4)
_cell_angle_gamma 90
_cell_formula_units_Z 4
_cell_length_a 19.430(4)
_cell_length_b 6.0815(13)
_cell_length_c 15.994(3)
_cell_measurement_reflns_used 739
_cell_measurement_temperature 100(2)
_cell_measurement_theta_max 27.13
_cell_measurement_theta_min 2.55
_cell_volume 1889.0(7)
_computing_cell_refinement 'SMART (Bruker, 1998)'
_computing_data_collection 'SMART (Bruker, 1998)'
_computing_data_reduction 'SAINT (Bruker, 1998)'
_computing_molecular_graphics 'Ortep-3 for Windows (Farrugia, 1997) and CAMERON (Watkin et al., 1993)'
_computing_publication_material 'PLATON (Spek, 2003)'
_computing_structure_refinement 'SHELXL-97 (Sheldrick, 1997)'
_computing_structure_solution 'SIR92 (Altomare et al., 1994)'
_diffrn_ambient_temperature 100(2)
_diffrn_measured_fraction_theta_full 0.996
_diffrn_measured_fraction_theta_max 0.995
_diffrn_measurement_device_type 'CCD area detector'
_diffrn_measurement_method '\f and \w scans'
_diffrn_radiation_monochromator graphite
_diffrn_radiation_source 'fine-focus sealed tube'
_diffrn_radiation_type MoKa
_diffrn_radiation_wavelength 0.71073
_diffrn_reflns_av_R_equivalents 0.0245
_diffrn_reflns_av_sigmaI/netI 0.0231
_diffrn_reflns_limit_h_max 22
_diffrn_reflns_limit_h_min -23
_diffrn_reflns_limit_k_max 7
_diffrn_reflns_limit_k_min -7
_diffrn_reflns_limit_l_max 19
_diffrn_reflns_limit_l_min -19
_diffrn_reflns_number 7047
_diffrn_reflns_reduction_process
;
;
_diffrn_reflns_theta_full 25.00
_diffrn_reflns_theta_max 25.99
_diffrn_reflns_theta_min 2.10
_diffrn_standards_number 0
_exptl_absorpt_coefficient_mu 0.116
_exptl_absorpt_correction_T_max 0.9772
_exptl_absorpt_correction_T_min 0.9374
_exptl_absorpt_correction_type multi-scan
_exptl_absorpt_process_details '(SADABS; Sheldrick, 1997)'
_exptl_crystal_colour colorless
_exptl_crystal_density_diffrn 1.415
_exptl_crystal_density_method 'Not Measured'
_exptl_crystal_description block
_exptl_crystal_F_000 856
_exptl_crystal_size_max 0.28
_exptl_crystal_size_mid 0.24
_exptl_crystal_size_min 0.20
_refine_diff_density_max 0.376
_refine_diff_density_min -0.209
_refine_diff_density_rms 0.042
_refine_ls_extinction_method none
_refine_ls_goodness_of_fit_ref 1.034
_refine_ls_hydrogen_treatment refall
_refine_ls_matrix_type full
_refine_ls_number_parameters 179
_refine_ls_number_reflns 1853
_refine_ls_number_restraints 0
_refine_ls_restrained_S_all 1.034
_refine_ls_R_factor_all 0.0431
_refine_ls_R_factor_gt 0.0343
_refine_ls_shift/su_max 0.000
_refine_ls_shift/su_mean 0.000
_refine_ls_structure_factor_coef Fsqd
_refine_ls_weighting_details 'calc w=1/[\s^2^(Fo^2^)+(0.0396P)^2^+1.3854P] where P=(Fo^2^+2Fc^2^)/3'
_refine_ls_weighting_scheme calc
_refine_ls_wR_factor_gt 0.0795
_refine_ls_wR_factor_ref 0.0827
_reflns_number_gt 1588
_reflns_number_total 1853
_reflns_threshold_expression I>2sigma(I)
_cod_data_source_file b905651c.txt
_cod_data_source_block tetraacetate_beta_form_100K
_cod_depositor_comments
;
The following automatic conversions were performed:
'_symmetry_cell_setting' value 'Monoclinic' changed to 'monoclinic'
according to '/home/saulius/struct/CIF-dictionaries/cif_core.dic'
dictionary named 'cif_core.dic' version 2.4.1 from 2010-06-29.

Automatic conversion script
Id: cif_fix_enum 1527 2010-12-29 10:47:43Z saulius 
;
_cod_original_sg_symbol_H-M 'C 2/c'
_cod_database_code 7104921

loop_
_symmetry_equiv_pos_site_id
_symmetry_equiv_pos_as_xyz
1 x,y,z
2 -x,y,1/2-z
3 -x,-y,-z
4 x,-y,1/2+z
5 1/2+x,1/2+y,z
6 1/2-x,1/2+y,1/2-z
7 1/2-x,1/2-y,-z
8 1/2+x,1/2-y,1/2+z

loop_
_atom_site_label
_atom_site_type_symbol
_atom_site_fract_x
_atom_site_fract_y
_atom_site_fract_z
_atom_site_U_iso_or_equiv
_atom_site_adp_type
_atom_site_occupancy
_atom_site_symmetry_multiplicity
_atom_site_calc_flag
_atom_site_refinement_flags
_atom_site_disorder_assembly
_atom_site_disorder_group
O1 O 0.90364(5) 0.27263(15) 0.14089(6) 0.0157(2) Uani 1 1 d . . .
O2 O 1.03980(5) 0.17678(15) 0.07805(6) 0.0156(2) Uani 1 1 d . . .
O3 O 0.82897(5) -0.01015(16) -0.03528(6) 0.0165(2) Uani 1 1 d . . .
O4 O 0.88816(5) 0.08462(16) 0.26038(6) 0.0208(3) Uani 1 1 d . . .
O5 O 0.77636(5) 0.24612(17) -0.11716(7) 0.0241(3) Uani 1 1 d . . .
C1 C 0.88928(7) 0.0727(2) 0.09210(8) 0.0149(3) Uani 1 1 d . . .
C2 C 0.94889(7) -0.0911(2) 0.09589(8) 0.0149(3) Uani 1 1 d . . .
C3 C 1.01131(7) -0.0250(2) 0.04558(8) 0.0132(3) Uani 1 1 d . . .
C4 C 0.93452(7) 0.2077(2) -0.04780(8) 0.0147(3) Uani 1 1 d . . .
C5 C 0.87167(7) 0.1600(2) 0.00410(8) 0.0148(3) Uani 1 1 d . . .
C6 C 0.89844(7) 0.2566(2) 0.22392(8) 0.0160(3) Uani 1 1 d . . .
C7 C 0.90691(8) 0.4738(2) 0.26687(9) 0.0194(3) Uani 1 1 d . . .
C8 C 0.78365(7) 0.0566(2) -0.09615(8) 0.0180(3) Uani 1 1 d . . .
C9 C 0.74413(8) -0.1344(3) -0.13197(10) 0.0241(4) Uani 1 1 d . . .
H2O H 1.0683(10) 0.144(3) 0.1182(13) 0.039(5) Uiso 1 1 d . . .
H1 H 0.8480(7) 0.009(2) 0.1146(9) 0.013(4) Uiso 1 1 d . . .
H2A H 0.9644(7) -0.115(2) 0.1530(9) 0.012(4) Uiso 1 1 d . . .
H2B H 0.9312(8) -0.231(3) 0.0755(10) 0.018(4) Uiso 1 1 d . . .
H4A H 0.9543(8) 0.347(3) -0.0287(9) 0.014(4) Uiso 1 1 d . . .
H4B H 0.9188(8) 0.233(2) -0.1050(10) 0.016(4) Uiso 1 1 d . . .
H5 H 0.8439(7) 0.292(2) 0.0083(9) 0.010(4) Uiso 1 1 d . . .
H7A H 0.9468(9) 0.468(3) 0.3057(11) 0.030(5) Uiso 1 1 d . . .
H7B H 0.8671(10) 0.501(3) 0.2999(12) 0.038(5) Uiso 1 1 d . . .
H7C H 0.9129(8) 0.593(3) 0.2292(11) 0.026(4) Uiso 1 1 d . . .
H9A H 0.6992(11) -0.122(3) -0.1147(12) 0.045(6) Uiso 1 1 d . . .
H9B H 0.7630(9) -0.275(3) -0.1137(11) 0.033(5) Uiso 1 1 d . . .
H9C H 0.7429(10) -0.126(3) -0.1934(13) 0.045(6) Uiso 1 1 d . . .

loop_
_atom_site_aniso_label
_atom_site_aniso_U_11
_atom_site_aniso_U_22
_atom_site_aniso_U_33
_atom_site_aniso_U_23
_atom_site_aniso_U_13
_atom_site_aniso_U_12
O1 0.0202(5) 0.0154(5) 0.0115(5) -0.0011(4) 0.0014(4) -0.0015(4)
O2 0.0184(5) 0.0149(5) 0.0131(5) -0.0013(4) -0.0034(4) -0.0019(4)
O3 0.0159(5) 0.0185(5) 0.0150(5) -0.0006(4) -0.0023(4) -0.0011(4)
O4 0.0292(6) 0.0191(5) 0.0143(5) 0.0014(4) 0.0022(4) -0.0007(4)
O5 0.0220(6) 0.0233(6) 0.0265(6) 0.0038(4) -0.0050(4) 0.0016(4)
C1 0.0170(7) 0.0152(7) 0.0126(7) -0.0017(5) 0.0012(5) -0.0025(5)
C2 0.0188(7) 0.0140(7) 0.0118(7) 0.0016(5) -0.0004(5) -0.0013(6)
C3 0.0161(7) 0.0130(7) 0.0104(7) -0.0008(5) -0.0008(5) -0.0020(5)
C4 0.0185(7) 0.0139(7) 0.0117(6) 0.0010(5) -0.0011(5) -0.0010(5)
C5 0.0155(7) 0.0139(7) 0.0148(7) -0.0011(5) -0.0015(5) -0.0004(6)
C6 0.0138(7) 0.0213(8) 0.0129(6) 0.0006(6) -0.0005(5) 0.0017(5)
C7 0.0256(8) 0.0188(8) 0.0136(7) -0.0011(6) -0.0003(6) 0.0007(6)
C8 0.0133(7) 0.0252(8) 0.0155(7) 0.0006(6) 0.0020(5) 0.0013(6)
C9 0.0178(8) 0.0282(9) 0.0259(8) -0.0018(7) -0.0036(6) -0.0019(7)

loop_
_atom_type_symbol
_atom_type_description
_atom_type_scat_dispersion_real
_atom_type_scat_dispersion_imag
_atom_type_scat_source
O O 0.0106 0.0060 'International Tables Vol C Tables 4.2.6.8 and 6.1.1.4'
H H 0.0000 0.0000 'International Tables Vol C Tables 4.2.6.8 and 6.1.1.4'
C C 0.0033 0.0016 'International Tables Vol C Tables 4.2.6.8 and 6.1.1.4'

loop_
_geom_angle_atom_site_label_1
_geom_angle_atom_site_label_2
_geom_angle_atom_site_label_3
_geom_angle
_geom_angle_site_symmetry_1
_geom_angle_site_symmetry_3
_geom_angle_publ_flag
O1 C1 C2 112.86(11) . . ?
O1 C1 C5 103.57(11) . . ?
O1 C1 H1 106.2(9) . . ?
O1 C6 C7 112.38(12) . . ?
O2 C3 C2 109.69(10) . . ?
O3 C5 C1 104.96(11) . . ?
O3 C5 C4 110.75(11) . . ?
O3 C5 H5 107.9(8) . . ?
O3 C8 C9 110.89(13) . . ?
O4 C6 O1 123.82(13) . . ?
O4 C6 C7 123.80(12) . . ?
O5 C8 O3 123.64(13) . . ?
O5 C8 C9 125.47(13) . . ?
C1 C2 C3 114.88(11) . . ?
C1 C2 H2A 110.4(9) . . ?
C1 C2 H2B 107.3(9) . . ?
C1 C5 H5 109.3(8) . . ?
C2 C1 C5 114.13(11) . . ?
C2 C1 H1 111.1(9) . . ?
C3 O2 H2O 107.7(13) . . ?
C3 C2 H2A 108.0(9) . . ?
C3 C2 H2B 109.4(9) . . ?
C4 C5 C1 113.98(11) . . ?
C4 C5 H5 109.7(8) . . ?
C5 C1 H1 108.5(9) . . ?
C5 C4 H4A 108.0(9) . . ?
C5 C4 H4B 108.1(9) . . ?
C6 O1 C1 116.64(10) . . ?
C6 C7 H7A 109.6(10) . . ?
C6 C7 H7B 109.1(11) . . ?
C6 C7 H7C 113.4(10) . . ?
C8 O3 C5 116.50(11) . . ?
C8 C9 H9A 107.2(12) . . ?
C8 C9 H9B 112.7(11) . . ?
C8 C9 H9C 109.6(11) . . ?
H2B C2 H2A 106.5(12) . . ?
H4B C4 H4A 105.5(12) . . ?
H7A C7 H7B 107.0(15) . . ?
H7A C7 H7C 108.5(14) . . ?
H7B C7 H7C 109.2(15) . . ?
H9B C9 H9A 109.4(16) . . ?
H9B C9 H9C 110.2(15) . . ?
H9C C9 H9A 107.5(16) . . ?

loop_
_geom_bond_atom_site_label_1
_geom_bond_atom_site_label_2
_geom_bond_distance
_geom_bond_site_symmetry_2
_geom_bond_publ_flag
O1 C1 1.4665(16) . ?
O1 C6 1.3387(17) . ?
O2 C3 1.4363(16) . ?
O2 H2O 0.86(2) . ?
O3 C5 1.4568(16) . ?
O3 C8 1.3538(16) . ?
O4 C6 1.2172(17) . ?
O5 C8 1.2078(18) . ?
C1 H1 0.970(15) . ?
C2 C1 1.527(2) . ?
C2 C3 1.5306(19) . ?
C2 H2A 0.964(15) . ?
C2 H2B 0.971(16) . ?
C4 H4A 0.975(15) . ?
C4 H4B 0.968(16) . ?
C5 C1 1.5326(18) . ?
C5 C4 1.526(2) . ?
C5 H5 0.973(15) . ?
C6 C7 1.495(2) . ?
C7 H7A 0.978(18) . ?
C7 H7B 0.97(2) . ?
C7 H7C 0.955(18) . ?
C8 C9 1.496(2) . ?
C9 H9A 0.93(2) . ?
C9 H9B 0.974(19) . ?
C9 H9C 0.98(2) . ?

loop_
_geom_hbond_atom_site_label_D
_geom_hbond_atom_site_label_H
_geom_hbond_atom_site_label_A
_geom_hbond_distance_DH
_geom_hbond_distance_HA
_geom_hbond_distance_DA
_geom_hbond_angle_DHA
_geom_hbond_site_symmetry_A
_geom_hbond_publ_flag
O2 H2O O4 0.86(2) 2.12(2) 2.9526(15) 162.3(18) 2_755 yes

loop_
_geom_torsion_atom_site_label_1
_geom_torsion_atom_site_label_2
_geom_torsion_atom_site_label_3
_geom_torsion_atom_site_label_4
_geom_torsion
_geom_torsion_site_symmetry_1
_geom_torsion_site_symmetry_2
_geom_torsion_site_symmetry_3
_geom_torsion_site_symmetry_4
_geom_torsion_publ_flag
O3 C5 C1 O1 -155.46(10) . . . . ?
O3 C5 C1 C2 81.45(13) . . . . ?
C1 O1 C6 O4 6.08(19) . . . . ?
C1 O1 C6 C7 -174.09(11) . . . . ?
C1 C2 C3 O2 61.96(14) . . . . ?
C3 C2 C1 O1 -73.19(14) . . . . ?
C3 C2 C1 C5 44.70(16) . . . . ?
C4 C5 C1 O1 83.19(13) . . . . ?
C4 C5 C1 C2 -39.90(16) . . . . ?
C5 O3 C8 O5 -1.65(19) . . . . ?
C5 O3 C8 C9 179.09(11) . . . . ?
C6 O1 C1 C2 -77.40(14) . . . . ?
C6 O1 C1 C5 158.67(11) . . . . ?
C8 O3 C5 C1 152.92(11) . . . . ?
C8 O3 C5 C4 -83.63(14) . . . . ?
